data_1572498
loop_
_publ_author_name
'Liu, Zheng'
'Fang, Jun-Jie'
'Wang, Zhi-Yi'
'Xie, Yun-Peng'
'Lu, Xing'

_publ_section_title
;
 Structural diversity of copper(i) alkynyl cluster-based coordination
 polymers utilizing bifunctional pyridine carboxylic acid ligands
;
_journal_issue 38
_journal_name_full Nanoscale
_journal_page_first 17817
_journal_page_last 17824
_journal_paper_doi 10.1039/D4NR02543A
_journal_volume 16
_journal_year 2024
_chemical_formula_moiety 'C68 H60 Cu10 F6 N4 O12, 2[C5H9NO]'
_chemical_formula_sum 'C78 H78 Cu10 F6 N6 O14'
_chemical_formula_weight 2072.86
_space_group_crystal_system triclinic
_space_group_IT_number 2
_space_group_name_Hall '-P 1'
_space_group_name_H-M_alt 'P -1'
_atom_sites_solution_hydrogens geom
_atom_sites_solution_primary iterative
_audit_creation_date 2024-06-12
_audit_creation_method
;
Olex2 1.5
(compiled 2024.02.16 svn.r378c4104 for OlexSys, GUI svn.r6928)
;
_audit_update_record
;
2024-06-12 deposited with the CCDC.	2024-09-03 downloaded from the CCDC.
;
_cell_angle_alpha 81.451(2)
_cell_angle_beta 89.413(2)
_cell_angle_gamma 74.577(2)
_cell_formula_units_Z 2
_cell_length_a 11.6633(7)
_cell_length_b 18.9908(12)
_cell_length_c 20.1994(13)
_cell_measurement_reflns_used 9922
_cell_measurement_temperature 273.15
_cell_measurement_theta_max 24.50
_cell_measurement_theta_min 2.18
_cell_volume 4263.0(5)
_computing_cell_refinement 'SAINT V8.40B (?, 2016)'
_computing_data_reduction 'SAINT V8.40B (?, 2016)'
_computing_molecular_graphics 'Olex2 1.5 (Dolomanov et al., 2009)'
_computing_publication_material 'Olex2 1.5 (Dolomanov et al., 2009)'
_computing_structure_refinement 'XL  (Sheldrick, 2008)'
_computing_structure_solution 'olex2.solve 1.5 (Bourhis et al., 2015)'
_diffrn_ambient_temperature 273.15
_diffrn_detector 'Bruker APEX2 area detector'
_diffrn_detector_area_resol_mean 7.9
_diffrn_detector_type 'CCD area detector'
_diffrn_measured_fraction_theta_full 0.897
_diffrn_measured_fraction_theta_max 0.895
_diffrn_measurement_device 'three-circle diffractometer'
_diffrn_measurement_device_type 'Bruker SMART APEX2 area detector'
_diffrn_measurement_method '\w and \f scans'
_diffrn_radiation_monochromator 'mirror optics'
_diffrn_radiation_probe x-ray
_diffrn_radiation_type MoK\a
_diffrn_radiation_wavelength 0.71073
_diffrn_reflns_av_R_equivalents 0.0513
_diffrn_reflns_av_unetI/netI 0.0503
_diffrn_reflns_Laue_measured_fraction_full 0.897
_diffrn_reflns_Laue_measured_fraction_max 0.895
_diffrn_reflns_limit_h_max 13
_diffrn_reflns_limit_h_min -14
_diffrn_reflns_limit_k_max 22
_diffrn_reflns_limit_k_min -22
_diffrn_reflns_limit_l_max 24
_diffrn_reflns_limit_l_min -24
_diffrn_reflns_number 50189
_diffrn_reflns_point_group_measured_fraction_full 0.897
_diffrn_reflns_point_group_measured_fraction_max 0.895
_diffrn_reflns_theta_full 25.242
_diffrn_reflns_theta_max 25.371
_diffrn_reflns_theta_min 1.629
_diffrn_source 'microfocus sealed X-ray tube'
_diffrn_source_current 0.0
_diffrn_source_power 0.0
_diffrn_source_type 'Incoatec I\ms'
_diffrn_source_voltage 0.0
_diffrn_standards_number 0
_exptl_absorpt_coefficient_mu 2.516
_exptl_absorpt_correction_T_max 0.7451
_exptl_absorpt_correction_T_min 0.5398
_exptl_absorpt_correction_type psi-scan
_exptl_absorpt_process_details
;
SADABS-2016/2 (Bruker,2016/2) was used for absorption correction.
wR2(int) was 0.1278 before and 0.0771 after correction.
The Ratio of minimum to maximum transmission is 0.7245.
The \l/2 correction factor is Not present.
;
_exptl_crystal_colour 'clear yellow'
_exptl_crystal_colour_lustre clear
_exptl_crystal_colour_primary yellow
_exptl_crystal_density_diffrn 1.615
_exptl_crystal_description block
_exptl_crystal_F_000 2088
_exptl_crystal_size_max 0.2
_exptl_crystal_size_mid 0.2
_exptl_crystal_size_min 0.2
_refine_diff_density_max 1.269
_refine_diff_density_min -0.977
_refine_diff_density_rms 0.139
_refine_ls_extinction_method none
_refine_ls_goodness_of_fit_ref 1.052
_refine_ls_hydrogen_treatment constr
_refine_ls_matrix_type full
_refine_ls_number_parameters 913
_refine_ls_number_reflns 13997
_refine_ls_number_restraints 228
_refine_ls_restrained_S_all 1.090
_refine_ls_R_factor_all 0.0868
_refine_ls_R_factor_gt 0.0721
_refine_ls_shift/su_max 0.001
_refine_ls_shift/su_mean 0.000
_refine_ls_structure_factor_coef Fsqd
_refine_ls_weighting_details 'w=1/[\s^2^(Fo^2^)+(0.1029P)^2^+24.3758P] where P=(Fo^2^+2Fc^2^)/3'
_refine_ls_weighting_scheme calc
_refine_ls_wR_factor_gt 0.1925
_refine_ls_wR_factor_ref 0.2119
_reflns_Friedel_coverage 0.000
_reflns_number_gt 11163
_reflns_number_total 13997
_reflns_threshold_expression 'I > 2\s(I)'
_cod_data_source_file d4nr02543a2.cif
_cod_data_source_block 2a
_cod_depositor_comments 'Adding full bibliography for 1572496--1572504.cif.'
_cod_database_code 1572498
_shelx_shelxl_version_number 2018/3
_shelx_space_group_comment
;
The symmetry employed for this shelxl refinement is uniquely defined
by the following loop, which should always be used as a source of
symmetry information in preference to the above space-group names.
They are only intended as comments.
;
_shelx_estimated_absorpt_t_max 0.633
_shelx_estimated_absorpt_t_min 0.633
_olex2_refinement_description
;
1. Fixed Uiso
 At 1.2 times of:
  All C(H) groups
 At 1.5 times of:
  All C(H,H,H) groups
2. Restrained distances
 C2-F3
 1.29 with sigma of 0.02
 C2-F4
 1.36 with sigma of 0.02
 C2-F5
 1.27 with sigma of 0.02
 C1-F1
 1.29 with sigma of 0.02
 C1-F2
 1.36 with sigma of 0.02
 C1-F6
 1.27 with sigma of 0.02
 C2-F3 \\sim C2-F4 \\sim C2-F5
 with sigma of 0.02
 F3-F4 \\sim F4-F5 \\sim F5-F3
 with sigma of 0.03
 C1-F1 \\sim C1-F2 \\sim C1-F6
 with sigma of 0.02
 F1-F2 \\sim F2-F6 \\sim F6-F1
 with sigma of 0.03
3. Rigid bond restraints
 C01O, C02O, C02Q, C02S, C013, C00R
 with sigma for 1-2 distances of 0.01 and sigma for 1-3 distances of 0.01
 C01U, C02K, C02L, C02N, C00Z, C01M
 with sigma for 1-2 distances of 0.01 and sigma for 1-3 distances of 0.01
 O00M, O025, C02G
 with sigma for 1-2 distances of 0.01 and sigma for 1-3 distances of 0.01
 O00H, O01Q, C020
 with sigma for 1-2 distances of 0.01 and sigma for 1-3 distances of 0.01
 O00M, O025, C02G, C1, F1, F2, F6
 with sigma for 1-2 distances of 0.01 and sigma for 1-3 distances of 0.01
 O00H, O01Q, C020, C2, F3, F4, F5
 with sigma for 1-2 distances of 0.01 and sigma for 1-3 distances of 0.01
4. Uiso/Uaniso restraints and constraints
Uanis(C01O) \\sim Ueq, Uanis(C02O) \\sim Ueq, Uanis(C02Q) \\sim Ueq,
Uanis(C02S) \\sim Ueq, Uanis(C013) \\sim Ueq, Uanis(C00R) \\sim Ueq: with sigma
of 0.005 and sigma for terminal atoms of 0.01
Uanis(C01M) \\sim Ueq, Uanis(C01U) \\sim Ueq, Uanis(C02K) \\sim Ueq,
Uanis(C02L) \\sim Ueq, Uanis(C02N) \\sim Ueq, Uanis(C00Z) \\sim Ueq: with sigma
of 0.01 and sigma for terminal atoms of 0.02
Uanis(O00M) \\sim Ueq, Uanis(O025) \\sim Ueq, Uanis(C02G) \\sim Ueq: with sigma
of 0.01 and sigma for terminal atoms of 0.02
Uanis(O00H) \\sim Ueq, Uanis(O01Q) \\sim Ueq, Uanis(C020) \\sim Ueq: with sigma
of 0.01 and sigma for terminal atoms of 0.02
Uanis(O00M) \\sim Ueq, Uanis(O025) \\sim Ueq, Uanis(C02G) \\sim Ueq, Uanis(C1)
\\sim Ueq, Uanis(F1) \\sim Ueq, Uanis(F2) \\sim Ueq, Uanis(F6) \\sim Ueq: with
sigma of 0.005 and sigma for terminal atoms of 0.01
Uanis(O00H) \\sim Ueq, Uanis(O01Q) \\sim Ueq, Uanis(C020) \\sim Ueq, Uanis(C2)
\\sim Ueq, Uanis(F3) \\sim Ueq, Uanis(F4) \\sim Ueq, Uanis(F5) \\sim Ueq: with
sigma of 0.005 and sigma for terminal atoms of 0.01
5.a Aromatic/amide H refined with riding coordinates:
 C00U(H00U), C00W(H00W), C00X(H00X), C00Y(H00Y), C010(H010), C011(H011),
 C014(H014), C017(H017), C01A(H01A), C01B(H01B), C01H(H01H), C01J(H01J),
 C01K(H01K), C01V(H01V), C01W(H01W), C01X(H01X), C01Y(H01Y), C01Z(H01Z),
 C021(H021), C022(H022), C023(H023), C027(H027), C028(H028), C02A(H02G)
5.b Idealised Me refined as rotating group:
 C026(H02A,H02B,H02C), C029(H02D,H02E,H02F), C02B(H02H,H02I,H02J), C02C(H02K,
 H02L,H02M), C02D(H02N,H02O,H02P), C02K(H02Q,H02R,H02S), C02L(H02T,H02U,H02V),
 C02N(H02W,H02X,H02Y), C02O(H02Z,H,HA), C02Q(H02,HB,HC), C02R(H1,HD,HE),
 C02S(H2,HF,HG)
;
_smtbx_masks_void_probe_radius 1.2
_smtbx_masks_void_truncation_radius 1.2
_olex2_submission_special_instructions 'No special instructions were received'

loop_
_space_group_symop_operation_xyz
'x, y, z'
'-x, -y, -z'

loop_
_atom_site_label
_atom_site_type_symbol
_atom_site_fract_x
_atom_site_fract_y
_atom_site_fract_z
_atom_site_U_iso_or_equiv
_atom_site_adp_type
_atom_site_occupancy
_atom_site_site_symmetry_order
_atom_site_calc_flag
_atom_site_refinement_flags_posn
_atom_site_refinement_flags_adp
_atom_site_refinement_flags_occupancy
_atom_site_disorder_assembly
_atom_site_disorder_group
Cu01 Cu 0.50054(7) 0.50095(4) 0.56217(4) 0.0371(2) Uani 1 1 d . . . . .
Cu02 Cu 0.26046(7) 0.58704(4) 0.58404(4) 0.0357(2) Uani 1 1 d . . . . .
Cu03 Cu 0.32321(7) 0.46166(4) 0.49308(4) 0.0373(2) Uani 1 1 d . . . . .
Cu04 Cu 0.43638(7) 0.64072(4) 0.52963(4) 0.0382(2) Uani 1 1 d . . . . .
Cu05 Cu 0.01286(8) 1.13955(4) 0.95767(4) 0.0400(2) Uani 1 1 d . . . . .
Cu06 Cu -0.01296(8) 0.08996(4) 0.84178(4) 0.0397(2) Uani 1 1 d . . . . .
Cu07 Cu 0.08817(8) 1.00119(4) 0.96440(4) 0.0420(2) Uani 1 1 d . . . . .
Cu08 Cu -0.11785(8) 0.96639(5) 0.92033(4) 0.0426(2) Uani 1 1 d . . . . .
Cu09 Cu 0.22397(8) 1.08143(5) 0.90642(5) 0.0490(2) Uani 1 1 d . . . . .
Cu0A Cu 0.48837(8) 0.57819(6) 0.65707(5) 0.0479(2) Uani 1 1 d . . . . .
O00B O 0.2170(4) 0.5002(2) 0.6410(2) 0.0375(10) Uani 1 1 d . . . . .
O00C O 0.4950(4) 0.4209(3) 0.6363(3) 0.0460(12) Uani 1 1 d . . . . .
O00D O 0.2137(4) 0.4331(3) 0.5585(3) 0.0438(11) Uani 1 1 d . . . . .
O00E O 0.0292(5) 1.0072(2) 0.7845(2) 0.0418(11) Uani 1 1 d . . . . .
O00F O 0.1915(5) 0.9256(3) 0.9165(3) 0.0542(14) Uani 1 1 d . . . . .
O00G O -0.0922(5) 0.9398(3) 0.8303(3) 0.0491(13) Uani 1 1 d . . . . .
O00H O 0.4263(5) 0.7449(3) 0.5263(3) 0.0610(14) Uani 1 1 d . U . . .
N00I N 0.1786(5) 0.6634(3) 0.6392(3) 0.0379(12) Uani 1 1 d . . . . .
N00J N 0.0362(5) 0.1647(3) 0.7768(3) 0.0409(13) Uani 1 1 d . . . . .
O00K O 0.4577(5) 0.4953(4) 0.7168(3) 0.0561(14) Uani 1 1 d . . . . .
O00L O 0.2753(5) 1.0044(4) 0.8502(3) 0.0612(15) Uani 1 1 d . . . . .
O00M O -0.0001(7) 1.2458(4) 0.9555(4) 0.0771(18) Uani 1 1 d . U . . .
C00N C 0.0731(6) 0.2851(3) 0.7503(3) 0.0330(14) Uani 1 1 d . . . . .
C00O C 0.1314(6) 0.7888(3) 0.6624(3) 0.0351(14) Uani 1 1 d . . . . .
C00P C 0.1255(6) 0.2677(3) 0.6890(3) 0.0356(14) Uani 1 1 d . . . . .
N00Q N 0.3062(6) 0.1545(4) 0.8511(4) 0.0559(17) Uani 1 1 d . . . . .
C00R C 0.3562(6) 0.5601(4) 0.5021(3) 0.0366(14) Uani 1 1 d . U . . .
C00S C 0.1563(5) 0.3898(3) 0.6643(3) 0.0324(13) Uani 1 1 d . . . . .
C00T C 0.1994(6) 0.4452(4) 0.6179(3) 0.0353(14) Uani 1 1 d . . . . .
C00U C 0.1052(6) 0.4064(3) 0.7269(3) 0.0376(15) Uani 1 1 d . . . . .
H00U H 0.099098 0.452634 0.739021 0.045 Uiso 1 1 calc R U . . .
C00V C 0.0715(6) 0.7703(4) 0.7213(3) 0.0371(14) Uani 1 1 d . . . . .
C00W C 0.1836(6) 0.7333(3) 0.6243(3) 0.0372(14) Uani 1 1 d . . . . .
H00W H 0.224041 0.745941 0.586370 0.045 Uiso 1 1 calc R U . . .
C00X C 0.0662(6) 0.3563(3) 0.7683(3) 0.0370(14) Uani 1 1 d . . . . .
H00X H 0.034366 0.367872 0.808930 0.044 Uiso 1 1 calc R U . . .
C00Y C 0.0318(6) 0.2313(3) 0.7921(4) 0.0404(16) Uani 1 1 d . . . . .
H00Y H -0.000428 0.242882 0.832658 0.049 Uiso 1 1 calc R U . . .
C00Z C -0.0808(6) 1.0629(4) 0.9327(3) 0.0415(16) Uani 1 1 d . U . . .
C010 C 0.0930(7) 0.9143(4) 0.6853(4) 0.0446(17) Uani 1 1 d . . . . .
H010 H 0.099566 0.962331 0.674004 0.054 Uiso 1 1 calc R U . . .
C011 C 0.1303(7) 0.1958(4) 0.6738(4) 0.0481(18) Uani 1 1 d . . . . .
H011 H 0.163326 0.182013 0.634042 0.058 Uiso 1 1 calc R U . . .
N012 N 0.4378(7) 0.6560(4) 0.7173(4) 0.063(2) Uani 1 1 d . . . . .
C013 C 0.2915(6) 0.6259(4) 0.4824(3) 0.0372(14) Uani 1 1 d . U . . .
C014 C 0.0874(7) 0.1477(4) 0.7164(4) 0.0454(17) Uani 1 1 d . . . . .
H014 H 0.092229 0.101293 0.704970 0.054 Uiso 1 1 calc R U . . .
C015 C 0.3535(6) 0.2729(5) 0.8288(4) 0.0472(18) Uani 1 1 d . . . . .
C016 C 0.0345(6) 0.8952(3) 0.7443(3) 0.0357(14) Uani 1 1 d . . . . .
C017 C 0.1391(7) 0.8639(4) 0.6454(4) 0.0479(18) Uani 1 1 d . . . . .
H017 H 0.176336 0.877419 0.606427 0.058 Uiso 1 1 calc R U . . .
C018 C -0.0131(6) 0.9515(4) 0.7904(4) 0.0393(15) Uani 1 1 d . . . . .
C019 C 0.5932(6) 0.5923(4) 0.5841(4) 0.0462(18) Uani 1 1 d . . . . .
C01A C 0.1669(6) 0.3205(3) 0.6477(3) 0.0363(14) Uani 1 1 d . . . . .
H01A H 0.202551 0.308719 0.607960 0.044 Uiso 1 1 calc R U . . .
C01B C 0.0211(6) 0.8250(4) 0.7619(3) 0.0392(15) Uani 1 1 d . . . . .
H01B H -0.020359 0.813600 0.799818 0.047 Uiso 1 1 calc R U . . .
C01D C 0.1819(6) 1.0926(4) 0.9978(4) 0.0445(17) Uani 1 1 d . . . . .
C01E C 0.3997(6) 0.2544(5) 0.7671(4) 0.050(2) Uani 1 1 d . . . . .
C01F C 0.4667(6) 0.4357(5) 0.6952(4) 0.0496(19) Uani 1 1 d . . . . .
C01G C 0.2551(6) 0.9435(5) 0.8672(4) 0.0486(19) Uani 1 1 d . . . . .
C01H C 0.4398(6) 0.3104(5) 0.7237(4) 0.0498(19) Uani 1 1 d . . . . .
H01H H 0.470442 0.300736 0.682354 0.060 Uiso 1 1 calc R U . . .
C01I C 0.2436(7) 1.0941(4) 1.0460(4) 0.0490(18) Uani 1 1 d . . . . .
C01J C 0.0663(8) 0.6948(4) 0.7364(3) 0.0456(18) Uani 1 1 d . . . . .
H01J H 0.026176 0.679682 0.773548 0.055 Uiso 1 1 calc R U . . .
C01K C 0.1209(8) 0.6457(4) 0.6956(4) 0.0468(18) Uani 1 1 d . . . . .
H01K H 0.118664 0.596857 0.707063 0.056 Uiso 1 1 calc R U . . .
C01L C 0.4331(7) 0.3755(5) 0.7425(4) 0.053(2) Uani 1 1 d . . . . .
C01M C -0.1384(7) 1.1299(4) 0.9139(4) 0.0441(16) Uani 1 1 d . U . . .
C01N C 0.4045(7) 0.7805(5) 0.7478(4) 0.057(2) Uani 1 1 d . . . . .
C01O C 0.2010(7) 0.6761(4) 0.4316(4) 0.0484(17) Uani 1 1 d . U . . .
C01P C 0.6943(7) 0.5995(5) 0.5824(4) 0.0497(18) Uani 1 1 d . . . . .
O01Q O 0.5399(9) 0.7501(6) 0.4357(5) 0.107(3) Uani 1 1 d . U . . .
C01R C 0.3469(8) 0.7569(5) 0.8016(4) 0.060(2) Uani 1 1 d . . . . .
C01S C 0.3397(8) 1.1066(5) 1.0892(4) 0.058(2) Uani 1 1 d . . . . .
C01T C 0.8035(7) 0.6233(5) 0.6009(5) 0.055(2) Uani 1 1 d . . . . .
C01U C -0.2607(7) 1.1864(4) 0.8990(4) 0.057(2) Uani 1 1 d . U . . .
C01V C 0.3596(8) 0.1372(5) 0.7920(4) 0.054(2) Uani 1 1 d . . . . .
H01V H 0.365690 0.090575 0.780787 0.064 Uiso 1 1 calc R U . . .
C01W C 0.4042(8) 0.1864(5) 0.7489(4) 0.059(2) Uani 1 1 d . . . . .
H01W H 0.436549 0.174032 0.708516 0.071 Uiso 1 1 calc R U . . .
C01X C 0.3496(8) 0.3398(5) 0.8496(4) 0.062(2) Uani 1 1 d . . . . .
H01X H 0.320201 0.349781 0.891186 0.074 Uiso 1 1 calc R U . . .
C01Y C 0.3893(8) 0.3901(6) 0.8082(4) 0.066(2) Uani 1 1 d . . . . .
H01Y H 0.388750 0.434855 0.821796 0.079 Uiso 1 1 calc R U . . .
C01Z C 0.3046(8) 0.2156(6) 0.8696(4) 0.064(2) Uani 1 1 d . . . . .
H01Z H 0.271464 0.225393 0.910451 0.077 Uiso 1 1 calc R U . . .
C020 C 0.4816(11) 0.7741(7) 0.4825(6) 0.079(2) Uani 1 1 d . U . . .
C021 C 0.3775(9) 0.6382(6) 0.7755(5) 0.074(3) Uani 1 1 d . . . . .
H021 H 0.369593 0.590330 0.785843 0.089 Uiso 1 1 calc R U . . .
C022 C 0.2949(7) 0.8170(6) 0.8435(4) 0.063(2) Uani 1 1 d . . . . .
H022 H 0.254129 0.807314 0.882169 0.075 Uiso 1 1 calc R U . . .
C023 C 0.3709(8) 0.9036(6) 0.7662(4) 0.064(2) Uani 1 1 d . . . . .
H023 H 0.380335 0.951019 0.755146 0.077 Uiso 1 1 calc R U . . .
C024 C 0.3093(7) 0.8842(5) 0.8233(5) 0.059(2) Uani 1 1 d . . . . .
O025 O -0.0506(10) 1.2416(6) 1.0646(5) 0.113(3) Uani 1 1 d . U . . .
C026 C 0.9166(7) 0.5671(5) 0.5886(6) 0.068(3) Uani 1 1 d . . . . .
H02A H 0.919571 0.520696 0.615819 0.102 Uiso 1 1 calc R U . . .
H02B H 0.983788 0.583771 0.599785 0.102 Uiso 1 1 calc R U . . .
H02C H 0.918700 0.561065 0.542179 0.102 Uiso 1 1 calc R U . . .
C027 C 0.3291(10) 0.6888(6) 0.8182(5) 0.071(3) Uani 1 1 d . . . . .
H027 H 0.287348 0.676760 0.855716 0.086 Uiso 1 1 calc R U . . .
C028 C 0.4476(9) 0.7215(6) 0.7030(5) 0.070(3) Uani 1 1 d . . . . .
H028 H 0.482876 0.734110 0.663087 0.084 Uiso 1 1 calc R U . . .
C029 C 0.7978(8) 0.6976(5) 0.5595(7) 0.085(4) Uani 1 1 d . . . . .
H02D H 0.816445 0.691071 0.514000 0.128 Uiso 1 1 calc R U . . .
H02E H 0.854131 0.719043 0.577476 0.128 Uiso 1 1 calc R U . . .
H02F H 0.719086 0.729764 0.560654 0.128 Uiso 1 1 calc R U . . .
C02A C 0.4173(10) 0.8488(7) 0.7269(5) 0.077(3) Uani 1 1 d . . . . .
H02G H 0.455786 0.859019 0.687479 0.092 Uiso 1 1 calc R U . . .
C02B C 0.2795(10) 1.1694(6) 1.1299(6) 0.085(3) Uani 1 1 d . . . . .
H02H H 0.223224 1.153565 1.159426 0.127 Uiso 1 1 calc R U . . .
H02I H 0.239043 1.212678 1.099584 0.127 Uiso 1 1 calc R U . . .
H02J H 0.339090 1.180804 1.155637 0.127 Uiso 1 1 calc R U . . .
C02C C 0.3963(9) 1.0358(6) 1.1366(5) 0.080(3) Uani 1 1 d . . . . .
H02K H 0.456591 1.043948 1.164243 0.121 Uiso 1 1 calc R U . . .
H02L H 0.431577 0.997139 1.111061 0.121 Uiso 1 1 calc R U . . .
H02M H 0.336497 1.021603 1.164419 0.121 Uiso 1 1 calc R U . . .
C02D C 0.4339(9) 1.1283(8) 1.0429(6) 0.091(4) Uani 1 1 d . . . . .
H02N H 0.395746 1.168238 1.008685 0.137 Uiso 1 1 calc R U . . .
H02O H 0.475720 1.086631 1.022511 0.137 Uiso 1 1 calc R U . . .
H02P H 0.489213 1.143691 1.068562 0.137 Uiso 1 1 calc R U . . .
C02G C -0.0185(12) 1.2722(8) 1.0073(7) 0.095(3) Uani 1 1 d . U . . .
C02K C -0.3505(10) 1.1419(7) 0.8899(9) 0.113(4) Uani 1 1 d . U . . .
H02Q H -0.339911 1.124823 0.847327 0.169 Uiso 1 1 calc R U . . .
H02R H -0.429933 1.172871 0.891819 0.169 Uiso 1 1 calc R U . . .
H02S H -0.337683 1.100315 0.925023 0.169 Uiso 1 1 calc R U . . .
C02L C -0.3051(10) 1.2185(7) 0.9646(6) 0.098(4) Uani 1 1 d . U . . .
H02T H -0.283483 1.179961 1.002372 0.146 Uiso 1 1 calc R U . . .
H02U H -0.390035 1.237896 0.961597 0.146 Uiso 1 1 calc R U . . .
H02V H -0.268941 1.257259 0.969910 0.146 Uiso 1 1 calc R U . . .
C02N C -0.2647(12) 1.2451(8) 0.8455(7) 0.119(5) Uani 1 1 d . U . . .
H02W H -0.235268 1.282426 0.861413 0.178 Uiso 1 1 calc R U . . .
H02X H -0.345371 1.266198 0.829098 0.178 Uiso 1 1 calc R U . . .
H02Y H -0.216236 1.226382 0.810025 0.178 Uiso 1 1 calc R U . . .
C02O C 0.1729(13) 0.6278(7) 0.3844(7) 0.112(4) Uani 1 1 d . U . . .
H02Z H 0.178529 0.579393 0.408476 0.169 Uiso 1 1 calc R U . . .
H H 0.228654 0.624192 0.348944 0.169 Uiso 1 1 calc R U . . .
HA H 0.093701 0.649120 0.365766 0.169 Uiso 1 1 calc R U . . .
C02Q C 0.0947(11) 0.7121(9) 0.4627(6) 0.116(4) Uani 1 1 d . U . . .
H02 H 0.115588 0.731273 0.500896 0.174 Uiso 1 1 calc R U . . .
HB H 0.049752 0.677169 0.476823 0.174 Uiso 1 1 calc R U . . .
HC H 0.047603 0.751921 0.431204 0.174 Uiso 1 1 calc R U . . .
C02R C 0.7950(12) 0.6267(12) 0.6774(6) 0.145(8) Uani 1 1 d . . . . .
H1 H 0.728734 0.666818 0.685124 0.217 Uiso 1 1 calc R U . . .
HD H 0.867032 0.634320 0.693817 0.217 Uiso 1 1 calc R U . . .
HE H 0.783930 0.581088 0.700409 0.217 Uiso 1 1 calc R U . . .
C02S C 0.2575(13) 0.7287(8) 0.3886(8) 0.125(4) Uani 1 1 d . U . . .
H2 H 0.339328 0.704302 0.382360 0.187 Uiso 1 1 calc R U . . .
HF H 0.252992 0.771051 0.410170 0.187 Uiso 1 1 calc R U . . .
HG H 0.216132 0.744144 0.345886 0.187 Uiso 1 1 calc R U . . .
C2 C 0.4793(9) 0.8534(6) 0.4943(5) 0.089(3) Uani 1 1 d D U . . .
F3 F 0.3703(9) 0.8936(5) 0.5032(6) 0.161(3) Uani 1 1 d D U . . .
F4 F 0.5125(12) 0.8942(7) 0.4454(6) 0.196(5) Uani 1 1 d D U . . .
F5 F 0.5343(8) 0.8562(4) 0.5486(4) 0.125(3) Uani 1 1 d D U . . .
C1 C -0.0036(12) 1.3455(9) 1.0074(6) 0.126(4) Uani 1 1 d D U . . .
F1 F -0.0679(12) 1.3933(6) 0.9573(7) 0.188(4) Uani 1 1 d D U . . .
F2 F 0.1109(11) 1.3480(7) 0.9900(6) 0.181(4) Uani 1 1 d D U . . .
F6 F -0.0237(12) 1.3754(7) 1.0624(6) 0.201(5) Uani 1 1 d D U . . .

loop_
_atom_site_aniso_label
_atom_site_aniso_U_11
_atom_site_aniso_U_22
_atom_site_aniso_U_33
_atom_site_aniso_U_23
_atom_site_aniso_U_13
_atom_site_aniso_U_12
Cu01 0.0326(4) 0.0348(4) 0.0404(4) -0.0037(3) -0.0101(3) -0.0038(3)
Cu02 0.0332(4) 0.0286(4) 0.0448(4) -0.0063(3) -0.0084(3) -0.0064(3)
Cu03 0.0314(4) 0.0370(4) 0.0440(4) -0.0068(3) -0.0081(3) -0.0091(3)
Cu04 0.0310(4) 0.0336(4) 0.0506(5) -0.0064(3) -0.0113(4) -0.0091(3)
Cu05 0.0382(5) 0.0296(4) 0.0472(5) -0.0040(3) -0.0175(4) -0.0007(3)
Cu06 0.0478(5) 0.0246(4) 0.0442(5) -0.0007(3) -0.0151(4) -0.0072(3)
Cu07 0.0369(5) 0.0317(4) 0.0493(5) -0.0011(4) -0.0123(4) 0.0025(3)
Cu08 0.0404(5) 0.0354(4) 0.0482(5) -0.0048(4) -0.0137(4) -0.0041(3)
Cu09 0.0428(5) 0.0475(5) 0.0518(5) 0.0006(4) -0.0104(4) -0.0075(4)
Cu0A 0.0389(5) 0.0594(6) 0.0495(5) -0.0212(4) -0.0061(4) -0.0128(4)
O00B 0.034(2) 0.026(2) 0.049(3) -0.0015(19) -0.009(2) -0.0042(18)
O00C 0.041(3) 0.042(3) 0.048(3) 0.001(2) -0.010(2) -0.003(2)
O00D 0.045(3) 0.043(3) 0.050(3) -0.008(2) -0.008(2) -0.021(2)
O00E 0.054(3) 0.022(2) 0.050(3) -0.0060(19) -0.015(2) -0.012(2)
O00F 0.050(3) 0.038(3) 0.066(4) -0.011(2) -0.027(3) 0.005(2)
O00G 0.052(3) 0.052(3) 0.057(3) -0.024(2) -0.003(3) -0.029(2)
O00H 0.055(3) 0.050(3) 0.079(3) -0.004(2) -0.003(3) -0.019(2)
N00I 0.044(3) 0.027(3) 0.042(3) -0.004(2) -0.009(3) -0.009(2)
N00J 0.045(3) 0.026(3) 0.049(3) -0.002(2) -0.012(3) -0.006(2)
O00K 0.055(3) 0.079(4) 0.043(3) -0.019(3) -0.007(3) -0.027(3)
O00L 0.054(4) 0.070(4) 0.065(4) -0.020(3) -0.005(3) -0.021(3)
O00M 0.090(4) 0.060(3) 0.075(3) -0.016(3) -0.018(3) -0.007(3)
C00N 0.038(4) 0.020(3) 0.037(3) -0.002(2) -0.014(3) 0.000(2)
C00O 0.037(4) 0.021(3) 0.045(4) 0.005(3) -0.010(3) -0.010(2)
C00P 0.038(4) 0.022(3) 0.042(3) -0.005(3) -0.011(3) 0.000(2)
N00Q 0.051(4) 0.047(4) 0.062(4) 0.000(3) -0.023(3) -0.004(3)
C00R 0.028(3) 0.038(3) 0.042(3) -0.004(2) -0.006(2) -0.007(2)
C00S 0.023(3) 0.030(3) 0.041(3) -0.006(3) -0.010(3) -0.002(2)
C00T 0.024(3) 0.035(3) 0.045(4) -0.006(3) -0.007(3) -0.003(2)
C00U 0.043(4) 0.025(3) 0.044(4) -0.009(3) -0.009(3) -0.005(3)
C00V 0.045(4) 0.031(3) 0.038(3) -0.004(3) -0.009(3) -0.015(3)
C00W 0.041(4) 0.027(3) 0.041(3) -0.002(3) -0.009(3) -0.006(3)
C00X 0.049(4) 0.026(3) 0.035(3) -0.007(3) -0.008(3) -0.005(3)
C00Y 0.051(4) 0.022(3) 0.044(4) -0.001(3) -0.018(3) -0.005(3)
C00Z 0.045(4) 0.033(3) 0.041(3) 0.001(3) -0.019(3) -0.004(3)
C010 0.060(5) 0.025(3) 0.053(4) -0.001(3) -0.006(4) -0.020(3)
C011 0.068(5) 0.029(3) 0.046(4) -0.017(3) 0.000(4) -0.007(3)
N012 0.057(4) 0.063(5) 0.073(5) -0.029(4) -0.018(4) -0.013(4)
C013 0.033(3) 0.039(3) 0.043(3) -0.006(2) -0.004(2) -0.016(2)
C014 0.057(5) 0.023(3) 0.055(4) -0.010(3) -0.007(4) -0.007(3)
C015 0.031(4) 0.064(5) 0.039(4) -0.011(3) -0.014(3) 0.002(3)
C016 0.033(3) 0.028(3) 0.045(4) -0.002(3) -0.016(3) -0.007(2)
C017 0.061(5) 0.031(4) 0.057(4) -0.009(3) 0.007(4) -0.019(3)
C018 0.040(4) 0.035(3) 0.044(4) -0.007(3) -0.013(3) -0.010(3)
C019 0.026(4) 0.049(4) 0.064(5) -0.020(4) -0.012(3) -0.004(3)
C01A 0.034(3) 0.029(3) 0.044(4) -0.011(3) -0.001(3) -0.003(3)
C01B 0.043(4) 0.037(3) 0.041(3) -0.008(3) -0.002(3) -0.014(3)
C01D 0.033(4) 0.043(4) 0.051(4) 0.000(3) -0.015(3) -0.004(3)
C01E 0.031(4) 0.062(5) 0.049(4) -0.021(4) -0.017(3) 0.012(3)
C01F 0.028(4) 0.077(6) 0.037(4) 0.010(4) -0.011(3) -0.012(3)
C01G 0.026(4) 0.072(5) 0.039(4) -0.010(4) -0.004(3) 0.002(3)
C01H 0.029(4) 0.068(5) 0.041(4) 0.002(4) -0.013(3) 0.003(3)
C01I 0.035(4) 0.045(4) 0.067(5) 0.002(4) -0.011(4) -0.017(3)
C01J 0.078(6) 0.031(3) 0.034(3) -0.001(3) 0.008(3) -0.028(3)
C01K 0.071(5) 0.029(3) 0.044(4) -0.004(3) -0.008(4) -0.019(3)
C01L 0.037(4) 0.062(5) 0.057(5) 0.003(4) -0.021(4) -0.011(3)
C01M 0.040(3) 0.040(3) 0.050(4) -0.005(3) -0.014(3) -0.007(3)
C01N 0.040(4) 0.071(5) 0.055(5) 0.010(4) -0.016(4) -0.019(4)
C01O 0.042(3) 0.046(3) 0.054(3) -0.003(3) -0.009(3) -0.008(3)
C01P 0.040(4) 0.060(5) 0.051(4) -0.018(4) -0.008(3) -0.012(3)
O01Q 0.102(6) 0.135(6) 0.104(5) -0.029(5) 0.014(4) -0.062(5)
C01R 0.055(5) 0.082(6) 0.037(4) 0.009(4) -0.018(4) -0.021(4)
C01S 0.052(5) 0.066(5) 0.058(5) -0.005(4) -0.015(4) -0.021(4)
C01T 0.033(4) 0.066(5) 0.075(5) -0.028(4) -0.012(4) -0.015(4)
C01U 0.045(4) 0.045(4) 0.067(4) 0.002(3) -0.027(4) 0.006(3)
C01V 0.053(5) 0.049(4) 0.047(4) -0.002(3) 0.001(4) 0.006(4)
C01W 0.051(5) 0.060(5) 0.052(4) -0.016(4) -0.005(4) 0.016(4)
C01X 0.063(6) 0.077(6) 0.047(4) -0.015(4) -0.004(4) -0.019(5)
C01Y 0.063(6) 0.077(6) 0.053(5) 0.005(4) -0.024(4) -0.018(5)
C01Z 0.054(5) 0.081(7) 0.045(4) -0.008(4) -0.005(4) 0.002(4)
C020 0.074(4) 0.086(4) 0.082(4) -0.014(3) -0.011(3) -0.032(4)
C021 0.073(7) 0.087(7) 0.057(5) -0.029(5) -0.010(5) -0.002(5)
C022 0.036(4) 0.097(7) 0.049(4) 0.001(4) -0.009(4) -0.014(4)
C023 0.060(6) 0.082(6) 0.056(5) -0.011(5) 0.002(4) -0.028(5)
C024 0.036(4) 0.078(6) 0.063(5) -0.012(4) -0.022(4) -0.017(4)
O025 0.130(7) 0.117(6) 0.095(5) -0.028(4) -0.004(5) -0.032(5)
C026 0.031(4) 0.068(6) 0.104(7) -0.013(5) -0.020(5) -0.010(4)
C027 0.076(7) 0.068(6) 0.062(5) 0.008(5) 0.004(5) -0.017(5)
C028 0.058(6) 0.099(8) 0.064(6) -0.032(5) -0.007(5) -0.026(5)
C029 0.045(5) 0.059(6) 0.162(11) -0.047(7) -0.011(6) -0.015(4)
C02A 0.077(7) 0.112(9) 0.057(5) -0.010(5) 0.013(5) -0.053(6)
C02B 0.071(7) 0.086(7) 0.112(9) -0.025(7) -0.021(6) -0.040(6)
C02C 0.070(6) 0.090(7) 0.077(6) 0.003(5) -0.042(5) -0.022(5)
C02D 0.052(6) 0.150(11) 0.083(7) 0.006(7) -0.024(5) -0.060(7)
C02G 0.096(5) 0.094(4) 0.097(5) -0.024(4) -0.008(4) -0.023(4)
C02K 0.056(6) 0.094(8) 0.182(12) -0.024(7) -0.017(7) -0.008(5)
C02L 0.064(6) 0.098(8) 0.102(7) -0.021(6) -0.009(5) 0.032(5)
C02N 0.083(8) 0.111(8) 0.116(8) 0.050(7) -0.009(7) 0.017(6)
C02O 0.127(8) 0.099(7) 0.098(7) -0.033(5) -0.063(6) 0.005(5)
C02Q 0.069(5) 0.164(9) 0.075(6) -0.019(6) -0.018(4) 0.039(5)
C02R 0.083(9) 0.32(2) 0.089(9) -0.098(12) 0.010(7) -0.114(13)
C02S 0.097(7) 0.119(7) 0.137(8) 0.067(6) -0.028(6) -0.038(6)
C2 0.089(5) 0.079(4) 0.104(5) 0.001(4) -0.014(4) -0.039(4)
F3 0.137(5) 0.102(5) 0.239(8) -0.033(6) -0.009(5) -0.021(4)
F4 0.254(9) 0.162(7) 0.194(7) 0.027(6) 0.036(6) -0.124(7)
F5 0.153(6) 0.088(4) 0.149(5) -0.036(4) -0.036(5) -0.046(4)
C1 0.140(6) 0.114(5) 0.131(6) -0.037(4) -0.006(4) -0.035(4)
F1 0.227(8) 0.110(6) 0.215(7) -0.003(6) -0.024(7) -0.033(6)
F2 0.191(6) 0.171(7) 0.220(8) -0.053(6) 0.016(6) -0.105(6)
F6 0.244(9) 0.178(8) 0.206(7) -0.116(6) 0.013(6) -0.051(7)

loop_
_atom_type_symbol
_atom_type_description
_atom_type_scat_dispersion_real
_atom_type_scat_dispersion_imag
_atom_type_scat_source
C C 0.0033 0.0016 'International Tables Vol C Tables 4.2.6.8 and 6.1.1.4'
H H 0.0000 0.0000 'International Tables Vol C Tables 4.2.6.8 and 6.1.1.4'
Cu Cu 0.3201 1.2651 'International Tables Vol C Tables 4.2.6.8 and 6.1.1.4'
F F 0.0171 0.0103 'International Tables Vol C Tables 4.2.6.8 and 6.1.1.4'
N N 0.0061 0.0033 'International Tables Vol C Tables 4.2.6.8 and 6.1.1.4'
O O 0.0106 0.0060 'International Tables Vol C Tables 4.2.6.8 and 6.1.1.4'

loop_
_geom_angle_atom_site_label_1
_geom_angle_atom_site_label_2
_geom_angle_atom_site_label_3
_geom_angle
_geom_angle_site_symmetry_1
_geom_angle_site_symmetry_3
_geom_angle_publ_flag
Cu01 Cu01 Cu02 103.04(4) 2_666 . ?
Cu01 Cu01 Cu03 56.53(4) 2_666 . ?
Cu01 Cu01 Cu03 67.82(4) 2_666 2_666 ?
Cu01 Cu01 Cu04 84.67(4) 2_666 . ?
Cu01 Cu01 Cu0A 147.22(6) 2_666 . ?
Cu03 Cu01 Cu02 131.53(4) 2_666 . ?
Cu03 Cu01 Cu02 66.66(3) . . ?
Cu03 Cu01 Cu03 124.35(3) 2_666 . ?
Cu03 Cu01 Cu04 73.16(3) 2_666 . ?
Cu03 Cu01 Cu0A 95.40(4) 2_666 . ?
Cu04 Cu01 Cu02 58.45(3) . . ?
Cu04 Cu01 Cu03 100.27(3) . . ?
Cu04 Cu01 Cu0A 63.12(4) . . ?
Cu0A Cu01 Cu02 66.31(3) . . ?
Cu0A Cu01 Cu03 131.67(4) . . ?
O00C Cu01 Cu01 128.97(16) . 2_666 ?
O00C Cu01 Cu02 93.16(15) . . ?
O00C Cu01 Cu03 130.64(15) . 2_666 ?
O00C Cu01 Cu03 88.52(15) . . ?
O00C Cu01 Cu04 142.20(16) . . ?
O00C Cu01 Cu0A 83.53(15) . . ?
O00C Cu01 C00R 101.2(2) . 2_666 ?
O00C Cu01 C00R 123.7(2) . . ?
O00C Cu01 C019 118.1(3) . . ?
C00R Cu01 Cu01 58.8(2) . 2_666 ?
C00R Cu01 Cu01 50.31(16) 2_666 2_666 ?
C00R Cu01 Cu02 152.97(16) 2_666 . ?
C00R Cu01 Cu02 44.5(2) . . ?
C00R Cu01 Cu03 49.69(17) 2_666 2_666 ?
C00R Cu01 Cu03 104.8(2) . 2_666 ?
C00R Cu01 Cu03 90.76(16) 2_666 . ?
C00R Cu01 Cu03 46.21(18) . . ?
C00R Cu01 Cu04 115.18(17) 2_666 . ?
C00R Cu01 Cu04 54.06(19) . . ?
C00R Cu01 Cu0A 137.55(17) 2_666 . ?
C00R Cu01 Cu0A 102.25(19) . . ?
C00R Cu01 C00R 109.1(2) . 2_666 ?
C00R Cu01 C019 103.3(3) . . ?
C00R Cu01 C019 98.1(2) 2_666 . ?
C019 Cu01 Cu01 108.4(2) . 2_666 ?
C019 Cu01 Cu02 95.02(17) . . ?
C019 Cu01 Cu03 50.0(2) . 2_666 ?
C019 Cu01 Cu03 149.30(18) . . ?
C019 Cu01 Cu04 49.44(17) . . ?
C019 Cu01 Cu0A 46.1(2) . . ?
Cu01 Cu02 Cu0A 51.30(3) . . ?
Cu04 Cu02 Cu01 53.95(3) . . ?
Cu04 Cu02 Cu0A 55.71(3) . . ?
O00B Cu02 Cu01 93.64(13) . . ?
O00B Cu02 Cu04 146.21(13) . . ?
O00B Cu02 Cu0A 98.26(13) . . ?
O00B Cu02 C013 140.7(2) . . ?
N00I Cu02 Cu01 138.91(17) . . ?
N00I Cu02 Cu04 103.07(17) . . ?
N00I Cu02 Cu0A 87.77(16) . . ?
N00I Cu02 O00B 96.2(2) . . ?
N00I Cu02 C00R 149.5(2) . . ?
N00I Cu02 C013 116.6(2) . . ?
C00R Cu02 Cu01 44.80(18) . . ?
C00R Cu02 Cu04 51.58(19) . . ?
C00R Cu02 Cu0A 89.07(18) . . ?
C00R Cu02 O00B 114.3(2) . . ?
C00R Cu02 C013 35.6(3) . . ?
C013 Cu02 Cu01 76.08(19) . . ?
C013 Cu02 Cu04 48.83(17) . . ?
C013 Cu02 Cu0A 103.72(17) . . ?
Cu01 Cu03 Cu01 55.65(3) 2_666 . ?
Cu01 Cu03 Cu04 53.43(3) 2_666 2_666 ?
Cu01 Cu03 Cu04 71.11(3) . 2_666 ?
O00D Cu03 Cu01 108.12(14) . . ?
O00D Cu03 Cu01 163.58(14) . 2_666 ?
O00D Cu03 Cu04 122.57(15) . 2_666 ?
O00D Cu03 C00R 113.7(2) . . ?
O00D Cu03 C019 129.6(3) . 2_666 ?
O00D Cu03 C01P 101.1(3) . 2_666 ?
C00R Cu03 Cu01 46.50(18) . . ?
C00R Cu03 Cu01 58.4(2) . 2_666 ?
C00R Cu03 Cu04 105.20(19) . 2_666 ?
C00R Cu03 C019 116.7(3) . 2_666 ?
C00R Cu03 C01P 138.8(3) . 2_666 ?
C019 Cu03 Cu01 106.77(18) 2_666 . ?
C019 Cu03 Cu01 60.6(2) 2_666 2_666 ?
C019 Cu03 Cu04 42.68(19) 2_666 2_666 ?
C019 Cu03 C01P 34.1(3) 2_666 2_666 ?
C01P Cu03 Cu01 140.3(2) 2_666 . ?
C01P Cu03 Cu01 92.3(2) 2_666 2_666 ?
C01P Cu03 Cu04 70.7(2) 2_666 2_666 ?
Cu01 Cu04 Cu02 67.60(3) . . ?
Cu01 Cu04 Cu03 53.41(3) . 2_666 ?
Cu01 Cu04 Cu0A 58.77(3) . . ?
Cu02 Cu04 Cu03 120.96(4) . 2_666 ?
Cu0A Cu04 Cu02 68.32(3) . . ?
Cu0A Cu04 Cu03 82.65(3) . 2_666 ?
O00H Cu04 Cu01 161.68(19) . . ?
O00H Cu04 Cu02 119.51(19) . . ?
O00H Cu04 Cu03 117.59(19) . 2_666 ?
O00H Cu04 Cu0A 106.5(2) . . ?
O00H Cu04 C00R 146.9(3) . . ?
O00H Cu04 C013 111.3(3) . . ?
O00H Cu04 C019 101.4(3) . . ?
C00R Cu04 Cu01 51.07(17) . . ?
C00R Cu04 Cu02 48.49(19) . . ?
C00R Cu04 Cu03 88.20(18) . 2_666 ?
C00R Cu04 Cu0A 96.56(18) . . ?
C013 Cu04 Cu01 86.45(19) . . ?
C013 Cu04 Cu02 51.62(19) . . ?
C013 Cu04 Cu03 116.9(2) . 2_666 ?
C013 Cu04 Cu0A 118.87(19) . . ?
C013 Cu04 C00R 35.6(3) . . ?
C013 Cu04 C019 147.3(3) . . ?
C019 Cu04 Cu01 60.8(2) . . ?
C019 Cu04 Cu02 110.3(2) . . ?
C019 Cu04 Cu03 43.3(2) . 2_666 ?
C019 Cu04 Cu0A 46.2(2) . . ?
C019 Cu04 C00R 111.7(3) . . ?
Cu06 Cu05 Cu08 120.38(4) 1_565 2_577 ?
Cu07 Cu05 Cu06 66.11(3) . 1_565 ?
Cu07 Cu05 Cu08 54.29(3) . 2_577 ?
Cu07 Cu05 Cu09 60.62(3) . . ?
Cu09 Cu05 Cu06 68.38(4) . 1_565 ?
Cu09 Cu05 Cu08 83.09(3) . 2_577 ?
O00M Cu05 Cu06 118.8(2) . 1_565 ?
O00M Cu05 Cu07 164.6(2) . . ?
O00M Cu05 Cu08 119.1(2) . 2_577 ?
O00M Cu05 Cu09 106.3(2) . . ?
O00M Cu05 C00Z 143.4(3) . . ?
O00M Cu05 C01D 101.2(3) . . ?
O00M Cu05 C01M 108.2(3) . . ?
C00Z Cu05 Cu06 48.2(2) . 1_565 ?
C00Z Cu05 Cu07 51.53(18) . . ?
C00Z Cu05 Cu08 89.62(17) . 2_577 ?
C00Z Cu05 Cu09 98.9(2) . . ?
C01D Cu05 Cu06 110.4(2) . 1_565 ?
C01D Cu05 Cu07 64.0(2) . . ?
C01D Cu05 Cu08 44.8(2) . 2_577 ?
C01D Cu05 Cu09 45.8(2) . . ?
C01D Cu05 C00Z 115.4(3) . . ?
C01M Cu05 Cu06 51.1(2) . 1_565 ?
C01M Cu05 Cu07 86.3(2) . . ?
C01M Cu05 Cu08 118.9(2) . 2_577 ?
C01M Cu05 Cu09 119.0(2) . . ?
C01M Cu05 C00Z 35.2(3) . . ?
C01M Cu05 C01D 150.3(3) . . ?
Cu05 Cu06 Cu07 53.99(3) 1_545 1_545 ?
Cu05 Cu06 Cu09 55.56(3) 1_545 1_545 ?
Cu07 Cu06 Cu09 53.10(3) 1_545 1_545 ?
O00E Cu06 Cu05 149.45(13) 1_545 1_545 ?
O00E Cu06 Cu07 96.31(13) 1_545 1_545 ?
O00E Cu06 Cu09 102.88(14) 1_545 1_545 ?
O00E Cu06 C00Z 115.1(2) 1_545 1_545 ?
O00E Cu06 C01M 140.1(2) 1_545 1_545 ?
N00J Cu06 Cu05 100.61(17) . 1_545 ?
N00J Cu06 Cu07 134.03(17) . 1_545 ?
N00J Cu06 Cu09 81.00(17) . 1_545 ?
N00J Cu06 O00E 96.2(2) . 1_545 ?
N00J Cu06 C00Z 148.8(3) . 1_545 ?
N00J Cu06 C01M 117.1(3) . 1_545 ?
C00Z Cu06 Cu05 51.84(19) 1_545 1_545 ?
C00Z Cu06 Cu07 46.23(19) 1_545 1_545 ?
C00Z Cu06 Cu09 91.41(19) 1_545 1_545 ?
C00Z Cu06 C01M 35.4(3) 1_545 1_545 ?
C01M Cu06 Cu05 48.37(19) 1_545 1_545 ?
C01M Cu06 Cu07 76.73(19) 1_545 1_545 ?
C01M Cu06 Cu09 103.56(19) 1_545 1_545 ?
Cu05 Cu07 Cu06 59.90(3) . 1_565 ?
Cu05 Cu07 Cu08 72.12(4) . 2_577 ?
Cu05 Cu07 Cu08 100.88(4) . . ?
Cu05 Cu07 Cu09 62.70(4) . . ?
Cu07 Cu07 Cu05 84.38(5) 2_577 . ?
Cu07 Cu07 Cu06 103.85(5) 2_577 1_565 ?
Cu07 Cu07 Cu08 56.46(4) 2_577 . ?
Cu07 Cu07 Cu08 68.46(4) 2_577 2_577 ?
Cu07 Cu07 Cu09 146.34(6) 2_577 . ?
Cu08 Cu07 Cu06 132.01(4) 2_577 1_565 ?
Cu08 Cu07 Cu06 67.13(3) . 1_565 ?
Cu08 Cu07 Cu08 124.91(4) 2_577 . ?
Cu08 Cu07 Cu09 93.31(4) 2_577 . ?
Cu09 Cu07 Cu06 66.81(3) . 1_565 ?
Cu09 Cu07 Cu08 133.00(4) . . ?
O00F Cu07 Cu05 140.69(19) . . ?
O00F Cu07 Cu06 91.89(16) . 1_565 ?
O00F Cu07 Cu07 131.70(19) . 2_577 ?
O00F Cu07 Cu08 90.84(16) . . ?
O00F Cu07 Cu08 129.65(15) . 2_577 ?
O00F Cu07 Cu09 81.84(18) . . ?
O00F Cu07 C00Z 124.9(2) . . ?
O00F Cu07 C00Z 102.5(3) . 2_577 ?
O00F Cu07 C01D 115.4(2) . . ?
C00Z Cu07 Cu05 54.97(19) . . ?
C00Z Cu07 Cu05 114.50(18) 2_577 . ?
C00Z Cu07 Cu06 154.36(19) 2_577 1_565 ?
C00Z Cu07 Cu06 45.7(2) . 1_565 ?
C00Z Cu07 Cu07 50.92(19) 2_577 2_577 ?
C00Z Cu07 Cu07 58.4(2) . 2_577 ?
C00Z Cu07 Cu08 105.1(2) . 2_577 ?
C00Z Cu07 Cu08 45.92(19) . . ?
C00Z Cu07 Cu08 49.86(18) 2_577 2_577 ?
C00Z Cu07 Cu08 91.25(18) 2_577 . ?
C00Z Cu07 Cu09 103.1(2) . . ?
C00Z Cu07 Cu09 135.70(18) 2_577 . ?
C00Z Cu07 C00Z 109.3(2) . 2_577 ?
C00Z Cu07 C01D 103.6(2) . . ?
C00Z Cu07 C01D 97.9(2) 2_577 . ?
C01D Cu07 Cu05 48.71(16) . . ?
C01D Cu07 Cu06 94.87(16) . 1_565 ?
C01D Cu07 Cu07 108.5(2) . 2_577 ?
C01D Cu07 Cu08 149.26(16) . . ?
C01D Cu07 Cu08 49.65(19) . 2_577 ?
C01D Cu07 Cu09 44.50(19) . . ?
Cu07 Cu08 Cu05 70.82(3) . 2_577 ?
Cu07 Cu08 Cu05 53.59(3) 2_577 2_577 ?
Cu07 Cu08 Cu07 55.09(4) 2_577 . ?
O00G Cu08 Cu05 121.83(17) . 2_577 ?
O00G Cu08 Cu07 108.79(16) . . ?
O00G Cu08 Cu07 163.59(16) . 2_577 ?
O00G Cu08 C00Z 114.9(3) . . ?
O00G Cu08 C01D 126.6(3) . 2_577 ?
O00G Cu08 C01I 99.6(3) . 2_577 ?
C00Z Cu08 Cu05 104.90(18) . 2_577 ?
C00Z Cu08 Cu07 46.44(19) . . ?
C00Z Cu08 Cu07 57.8(2) . 2_577 ?
C00Z Cu08 C01D 118.4(3) . 2_577 ?
C00Z Cu08 C01I 138.5(3) . 2_577 ?
C01D Cu08 Cu05 43.51(18) 2_577 2_577 ?
C01D Cu08 Cu07 63.0(2) 2_577 2_577 ?
C01D Cu08 Cu07 108.18(19) 2_577 . ?
C01D Cu08 C01I 33.5(3) 2_577 2_577 ?
C01I Cu08 Cu05 72.2(2) 2_577 2_577 ?
C01I Cu08 Cu07 93.6(2) 2_577 2_577 ?
C01I Cu08 Cu07 141.4(2) 2_577 . ?
Cu05 Cu09 Cu06 56.06(3) . 1_565 ?
Cu07 Cu09 Cu05 56.68(3) . . ?
Cu07 Cu09 Cu06 60.09(3) . 1_565 ?
O00L Cu09 Cu05 132.10(18) . . ?
O00L Cu09 Cu06 80.48(18) . 1_565 ?
O00L Cu09 Cu07 86.1(2) . . ?
O00L Cu09 N00Q 94.9(3) . 1_565 ?
N00Q Cu09 Cu05 117.2(2) 1_565 . ?
N00Q Cu09 Cu06 110.71(18) 1_565 1_565 ?
N00Q Cu09 Cu07 170.51(18) 1_565 . ?
C01D Cu09 Cu05 49.7(2) . . ?
C01D Cu09 Cu06 102.2(2) . 1_565 ?
C01D Cu09 Cu07 63.0(2) . . ?
C01D Cu09 O00L 140.2(3) . . ?
C01D Cu09 N00Q 119.8(3) . 1_565 ?
Cu01 Cu0A Cu02 62.39(3) . . ?
Cu01 Cu0A Cu04 58.10(3) . . ?
Cu04 Cu0A Cu02 55.97(3) . . ?
O00K Cu0A Cu01 87.46(16) . . ?
O00K Cu0A Cu02 86.55(16) . . ?
O00K Cu0A Cu04 136.91(15) . . ?
O00K Cu0A N012 98.4(3) . . ?
N012 Cu0A Cu01 164.1(2) . . ?
N012 Cu0A Cu02 103.0(2) . . ?
N012 Cu0A Cu04 109.4(2) . . ?
C019 Cu0A Cu01 61.6(2) . . ?
C019 Cu0A Cu02 102.3(2) . . ?
C019 Cu0A Cu04 50.0(2) . . ?
C019 Cu0A O00K 137.0(3) . . ?
C019 Cu0A N012 119.6(3) . . ?
C00T O00B Cu02 124.1(4) . . ?
C01F O00C Cu01 120.6(5) . . ?
C00T O00D Cu03 129.3(4) . . ?
C018 O00E Cu06 125.6(5) . 1_565 ?
C01G O00F Cu07 121.5(5) . . ?
C018 O00G Cu08 127.5(4) . . ?
C020 O00H Cu04 118.2(7) . . ?
C00W N00I Cu02 121.1(5) . . ?
C00W N00I C01K 117.1(6) . . ?
C01K N00I Cu02 121.6(4) . . ?
C00Y N00J Cu06 120.8(5) . . ?
C00Y N00J C014 117.3(6) . . ?
C014 N00J Cu06 121.6(4) . . ?
C01F O00K Cu0A 119.1(5) . . ?
C01G O00L Cu09 119.6(6) . . ?
C02G O00M Cu05 119.1(9) . . ?
C00P C00N C00X 118.8(6) . . ?
C00Y C00N C00P 118.9(6) . . ?
C00Y C00N C00X 122.2(6) . . ?
C00V C00O C017 118.3(6) . . ?
C00W C00O C00V 119.1(6) . . ?
C00W C00O C017 122.6(7) . . ?
C00N C00P C011 116.4(6) . . ?
C01A C00P C00N 119.2(6) . . ?
C01A C00P C011 124.4(6) . . ?
C01V N00Q Cu09 119.4(6) . 1_545 ?
C01Z N00Q Cu09 120.9(7) . 1_545 ?
C01Z N00Q C01V 119.6(8) . . ?
Cu01 C00R Cu01 70.9(2) . 2_666 ?
Cu01 C00R Cu04 74.9(2) . . ?
Cu02 C00R Cu01 160.3(3) . 2_666 ?
Cu02 C00R Cu01 90.7(3) . . ?
Cu02 C00R Cu03 101.1(3) . . ?
Cu02 C00R Cu04 79.9(2) . . ?
Cu03 C00R Cu01 71.9(2) . 2_666 ?
Cu03 C00R Cu01 87.3(3) . . ?
Cu03 C00R Cu04 162.2(3) . . ?
Cu04 C00R Cu01 101.1(3) . 2_666 ?
C013 C00R Cu01 122.6(5) . 2_666 ?
C013 C00R Cu01 142.9(5) . . ?
C013 C00R Cu02 76.3(5) . . ?
C013 C00R Cu03 129.0(5) . . ?
C013 C00R Cu04 68.8(4) . . ?
C00U C00S C00T 121.3(6) . . ?
C01A C00S C00T 119.9(6) . . ?
C01A C00S C00U 118.7(6) . . ?
O00B C00T C00S 118.1(6) . . ?
O00D C00T O00B 126.0(6) . . ?
O00D C00T C00S 115.9(6) . . ?
C00S C00U H00U 119.5 . . ?
C00X C00U C00S 121.0(6) . . ?
C00X C00U H00U 119.5 . . ?
C00O C00V C01J 116.3(6) . . ?
C01B C00V C00O 120.2(6) . . ?
C01B C00V C01J 123.5(7) . . ?
N00I C00W C00O 123.8(7) . . ?
N00I C00W H00W 118.1 . . ?
C00O C00W H00W 118.1 . . ?
C00N C00X H00X 119.7 . . ?
C00U C00X C00N 120.6(6) . . ?
C00U C00X H00X 119.7 . . ?
N00J C00Y C00N 123.8(7) . . ?
N00J C00Y H00Y 118.1 . . ?
C00N C00Y H00Y 118.1 . . ?
Cu05 C00Z Cu07 99.7(3) . 2_577 ?
Cu06 C00Z Cu05 80.0(3) 1_565 . ?
Cu06 C00Z Cu07 88.1(3) 1_565 . ?
Cu06 C00Z Cu07 157.6(4) 1_565 2_577 ?
Cu07 C00Z Cu05 73.5(2) . . ?
Cu07 C00Z Cu07 70.7(2) . 2_577 ?
Cu08 C00Z Cu05 161.1(4) . . ?
Cu08 C00Z Cu06 100.8(3) . 1_565 ?
Cu08 C00Z Cu07 72.3(2) . 2_577 ?
Cu08 C00Z Cu07 87.6(3) . . ?
C01M C00Z Cu05 67.7(4) . . ?
C01M C00Z Cu06 76.0(5) . 1_565 ?
C01M C00Z Cu07 124.8(6) . 2_577 ?
C01M C00Z Cu07 139.9(6) . . ?
C01M C00Z Cu08 131.0(6) . . ?
C016 C010 H010 119.6 . . ?
C017 C010 H010 119.6 . . ?
C017 C010 C016 120.8(6) . . ?
C00P C011 H011 119.5 . . ?
C014 C011 C00P 120.9(7) . . ?
C014 C011 H011 119.5 . . ?
C021 N012 Cu0A 117.3(7) . . ?
C028 N012 Cu0A 124.0(8) . . ?
C028 N012 C021 118.3(9) . . ?
Cu04 C013 Cu02 79.6(2) . . ?
C00R C013 Cu02 68.0(4) . . ?
C00R C013 Cu04 75.7(4) . . ?
C00R C013 C01O 146.9(7) . . ?
C01O C013 Cu02 126.7(5) . . ?
C01O C013 Cu04 132.2(5) . . ?
N00J C014 H014 118.7 . . ?
C011 C014 N00J 122.6(6) . . ?
C011 C014 H014 118.7 . . ?
C01E C015 C01Z 114.8(8) . . ?
C01X C015 C01E 123.1(8) . . ?
C01X C015 C01Z 122.1(7) . . ?
C010 C016 C018 120.5(6) . . ?
C01B C016 C010 121.3(6) . . ?
C01B C016 C018 118.2(7) . . ?
C00O C017 H017 119.8 . . ?
C010 C017 C00O 120.5(7) . . ?
C010 C017 H017 119.8 . . ?
O00E C018 C016 116.7(7) . . ?
O00G C018 O00E 125.9(7) . . ?
O00G C018 C016 117.4(6) . . ?
Cu03 C019 Cu01 69.4(2) 2_666 . ?
Cu04 C019 Cu01 69.7(2) . . ?
Cu04 C019 Cu03 94.0(3) . 2_666 ?
Cu0A C019 Cu01 72.2(2) . . ?
Cu0A C019 Cu03 139.7(4) . 2_666 ?
Cu0A C019 Cu04 83.8(3) . . ?
C01P C019 Cu01 136.1(6) . . ?
C01P C019 Cu03 73.3(5) . 2_666 ?
C01P C019 Cu04 136.0(7) . . ?
C01P C019 Cu0A 132.7(6) . . ?
C00P C01A H01A 119.2 . . ?
C00S C01A C00P 121.7(6) . . ?
C00S C01A H01A 119.2 . . ?
C00V C01B H01B 120.5 . . ?
C016 C01B C00V 118.9(7) . . ?
C016 C01B H01B 120.5 . . ?
Cu05 C01D Cu07 67.3(2) . . ?
Cu05 C01D Cu08 91.7(3) . 2_577 ?
Cu08 C01D Cu07 67.3(2) 2_577 . ?
Cu09 C01D Cu05 84.5(3) . . ?
Cu09 C01D Cu07 72.5(2) . . ?
Cu09 C01D Cu08 137.7(4) . 2_577 ?
C01I C01D Cu05 140.0(7) . . ?
C01I C01D Cu07 134.4(6) . . ?
C01I C01D Cu08 74.9(5) . 2_577 ?
C01I C01D Cu09 130.4(7) . . ?
C015 C01E C01H 116.7(7) . . ?
C01W C01E C015 121.2(9) . . ?
C01W C01E C01H 122.1(7) . . ?
O00C C01F C01L 115.9(8) . . ?
O00K C01F O00C 127.6(7) . . ?
O00K C01F C01L 116.4(7) . . ?
O00F C01G C024 117.3(8) . . ?
O00L C01G O00F 127.0(8) . . ?
O00L C01G C024 115.6(8) . . ?
C01E C01H H01H 119.7 . . ?
C01L C01H C01E 120.6(7) . . ?
C01L C01H H01H 119.7 . . ?
C01D C01I Cu08 71.5(5) . 2_577 ?
C01D C01I C01S 162.8(9) . . ?
C01S C01I Cu08 125.6(6) . 2_577 ?
C00V C01J H01J 120.4 . . ?
C01K C01J C00V 119.2(7) . . ?
C01K C01J H01J 120.4 . . ?
N00I C01K C01J 124.5(6) . . ?
N00I C01K H01K 117.8 . . ?
C01J C01K H01K 117.8 . . ?
C01H C01L C01F 120.5(8) . . ?
C01H C01L C01Y 120.0(8) . . ?
C01Y C01L C01F 119.5(8) . . ?
Cu05 C01M Cu06 80.5(3) . 1_565 ?
C00Z C01M Cu05 77.1(5) . . ?
C00Z C01M Cu06 68.5(5) . 1_565 ?
C00Z C01M C01U 147.4(8) . . ?
C01U C01M Cu05 130.3(5) . . ?
C01U C01M Cu06 126.2(6) . 1_565 ?
C01R C01N C028 112.4(9) . . ?
C02A C01N C01R 129.0(10) . . ?
C02A C01N C028 118.3(9) . . ?
C013 C01O C02O 106.3(7) . . ?
C02Q C01O C013 111.8(8) . . ?
C02Q C01O C02O 110.2(10) . . ?
C02Q C01O C02S 113.8(11) . . ?
C02S C01O C013 109.6(7) . . ?
C02S C01O C02O 104.7(11) . . ?
C019 C01P Cu03 72.6(5) . 2_666 ?
C019 C01P C01T 159.5(8) . . ?
C01T C01P Cu03 127.9(6) . 2_666 ?
C01N C01R C022 112.9(9) . . ?
C01N C01R C027 127.0(10) . . ?
C027 C01R C022 120.0(9) . . ?
C01I C01S C02B 107.5(7) . . ?
C01I C01S C02C 109.7(7) . . ?
C01I C01S C02D 108.1(7) . . ?
C02C C01S C02B 110.2(8) . . ?
C02C C01S C02D 109.9(9) . . ?
C02D C01S C02B 111.4(9) . . ?
C01P C01T C02R 105.1(8) . . ?
C026 C01T C01P 111.1(7) . . ?
C026 C01T C029 110.6(8) . . ?
C026 C01T C02R 109.0(10) . . ?
C029 C01T C01P 108.1(7) . . ?
C029 C01T C02R 112.9(10) . . ?
C01M C01U C02L 108.9(7) . . ?
C02K C01U C01M 106.6(7) . . ?
C02K C01U C02L 101.2(10) . . ?
C02N C01U C01M 115.5(9) . . ?
C02N C01U C02K 113.6(10) . . ?
C02N C01U C02L 109.9(10) . . ?
N00Q C01V H01V 118.7 . . ?
C01W C01V N00Q 122.6(8) . . ?
C01W C01V H01V 118.7 . . ?
C01E C01W H01W 120.8 . . ?
C01V C01W C01E 118.5(8) . . ?
C01V C01W H01W 120.8 . . ?
C015 C01X H01X 120.8 . . ?
C01Y C01X C015 118.4(8) . . ?
C01Y C01X H01X 120.8 . . ?
C01L C01Y H01Y 119.4 . . ?
C01X C01Y C01L 121.1(9) . . ?
C01X C01Y H01Y 119.4 . . ?
N00Q C01Z C015 123.1(8) . . ?
N00Q C01Z H01Z 118.5 . . ?
C015 C01Z H01Z 118.5 . . ?
O00H C020 C2 110.8(10) . . ?
O01Q C020 O00H 131.6(11) . . ?
O01Q C020 C2 117.4(11) . . ?
N012 C021 H021 118.5 . . ?
C027 C021 N012 123.0(10) . . ?
C027 C021 H021 118.5 . . ?
C01R C022 H022 121.0 . . ?
C024 C022 C01R 118.0(9) . . ?
C024 C022 H022 121.0 . . ?
C024 C023 H023 121.4 . . ?
C02A C023 H023 121.4 . . ?
C02A C023 C024 117.2(9) . . ?
C022 C024 C01G 116.3(9) . . ?
C022 C024 C023 125.0(10) . . ?
C023 C024 C01G 118.7(9) . . ?
C01T C026 H02A 109.5 . . ?
C01T C026 H02B 109.5 . . ?
C01T C026 H02C 109.5 . . ?
H02A C026 H02B 109.5 . . ?
H02A C026 H02C 109.5 . . ?
H02B C026 H02C 109.5 . . ?
C01R C027 C021 115.7(10) . . ?
C01R C027 H027 122.2 . . ?
C021 C027 H027 122.2 . . ?
N012 C028 C01N 123.4(10) . . ?
N012 C028 H028 118.3 . . ?
C01N C028 H028 118.3 . . ?
C01T C029 H02D 109.5 . . ?
C01T C029 H02E 109.5 . . ?
C01T C029 H02F 109.5 . . ?
H02D C029 H02E 109.5 . . ?
H02D C029 H02F 109.5 . . ?
H02E C029 H02F 109.5 . . ?
C01N C02A C023 117.8(9) . . ?
C01N C02A H02G 121.1 . . ?
C023 C02A H02G 121.1 . . ?
C01S C02B H02H 109.5 . . ?
C01S C02B H02I 109.5 . . ?
C01S C02B H02J 109.5 . . ?
H02H C02B H02I 109.5 . . ?
H02H C02B H02J 109.5 . . ?
H02I C02B H02J 109.5 . . ?
C01S C02C H02K 109.5 . . ?
C01S C02C H02L 109.5 . . ?
C01S C02C H02M 109.5 . . ?
H02K C02C H02L 109.5 . . ?
H02K C02C H02M 109.5 . . ?
H02L C02C H02M 109.5 . . ?
C01S C02D H02N 109.5 . . ?
C01S C02D H02O 109.5 . . ?
C01S C02D H02P 109.5 . . ?
H02N C02D H02O 109.5 . . ?
H02N C02D H02P 109.5 . . ?
H02O C02D H02P 109.5 . . ?
O00M C02G O025 127.4(13) . . ?
O00M C02G C1 117.9(13) . . ?
O025 C02G C1 114.7(12) . . ?
C01U C02K H02Q 109.5 . . ?
C01U C02K H02R 109.5 . . ?
C01U C02K H02S 109.5 . . ?
H02Q C02K H02R 109.5 . . ?
H02Q C02K H02S 109.5 . . ?
H02R C02K H02S 109.5 . . ?
C01U C02L H02T 109.5 . . ?
C01U C02L H02U 109.5 . . ?
C01U C02L H02V 109.5 . . ?
H02T C02L H02U 109.5 . . ?
H02T C02L H02V 109.5 . . ?
H02U C02L H02V 109.5 . . ?
C01U C02N H02W 109.5 . . ?
C01U C02N H02X 109.5 . . ?
C01U C02N H02Y 109.5 . . ?
H02W C02N H02X 109.5 . . ?
H02W C02N H02Y 109.5 . . ?
H02X C02N H02Y 109.5 . . ?
C01O C02O H02Z 109.5 . . ?
C01O C02O H 109.5 . . ?
C01O C02O HA 109.5 . . ?
H02Z C02O H 109.5 . . ?
H02Z C02O HA 109.5 . . ?
H C02O HA 109.5 . . ?
C01O C02Q H02 109.5 . . ?
C01O C02Q HB 109.5 . . ?
C01O C02Q HC 109.5 . . ?
H02 C02Q HB 109.5 . . ?
H02 C02Q HC 109.5 . . ?
HB C02Q HC 109.5 . . ?
C01T C02R H1 109.5 . . ?
C01T C02R HD 109.5 . . ?
C01T C02R HE 109.5 . . ?
H1 C02R HD 109.5 . . ?
H1 C02R HE 109.5 . . ?
HD C02R HE 109.5 . . ?
C01O C02S H2 109.5 . . ?
C01O C02S HF 109.5 . . ?
C01O C02S HG 109.5 . . ?
H2 C02S HF 109.5 . . ?
H2 C02S HG 109.5 . . ?
HF C02S HG 109.5 . . ?
F3 C2 C020 112.2(9) . . ?
F4 C2 C020 116.2(11) . . ?
F4 C2 F3 101.5(10) . . ?
F4 C2 F5 109.0(10) . . ?
F5 C2 C020 114.5(9) . . ?
F5 C2 F3 101.8(10) . . ?
F1 C1 C02G 110.6(12) . . ?
F1 C1 F2 101.1(12) . . ?
F2 C1 C02G 110.9(12) . . ?
F6 C1 C02G 119.1(14) . . ?
F6 C1 F1 108.1(13) . . ?
F6 C1 F2 105.4(12) . . ?

loop_
_geom_bond_atom_site_label_1
_geom_bond_atom_site_label_2
_geom_bond_distance
_geom_bond_site_symmetry_2
_geom_bond_publ_flag
Cu01 Cu01 2.5174(16) 2_666 ?
Cu01 Cu02 2.9092(11) . ?
Cu01 Cu03 2.5434(12) 2_666 ?
Cu01 Cu03 2.8235(11) . ?
Cu01 Cu04 2.5441(11) . ?
Cu01 Cu0A 2.5625(12) . ?
Cu01 O00C 1.983(5) . ?
Cu01 C00R 2.050(6) . ?
Cu01 C00R 2.279(7) 2_666 ?
Cu01 C019 2.368(7) . ?
Cu02 Cu04 2.6813(12) . ?
Cu02 Cu0A 3.0065(11) . ?
Cu02 O00B 2.042(5) . ?
Cu02 N00I 1.994(6) . ?
Cu02 C00R 2.039(7) . ?
Cu02 C013 2.137(7) . ?
Cu03 Cu04 3.0318(12) 2_666 ?
Cu03 O00D 1.947(5) . ?
Cu03 C00R 2.040(7) . ?
Cu03 C019 2.083(8) 2_666 ?
Cu03 C01P 2.091(7) 2_666 ?
Cu04 Cu0A 2.6729(13) . ?
Cu04 O00H 1.941(6) . ?
Cu04 C00R 2.134(7) . ?
Cu04 C013 2.053(6) . ?
Cu04 C019 2.060(7) . ?
Cu05 Cu06 2.6979(12) 1_565 ?
Cu05 Cu07 2.5224(11) . ?
Cu05 Cu08 2.9828(12) 2_577 ?
Cu05 Cu09 2.6822(14) . ?
Cu05 O00M 1.977(7) . ?
Cu05 C00Z 2.154(7) . ?
Cu05 C01D 2.054(7) . ?
Cu05 C01M 2.045(7) . ?
Cu06 Cu07 2.8511(11) 1_545 ?
Cu06 Cu09 3.0233(12) 1_545 ?
Cu06 O00E 2.042(5) 1_545 ?
Cu06 N00J 1.983(6) . ?
Cu06 C00Z 2.042(8) 1_545 ?
Cu06 C01M 2.130(8) 1_545 ?
Cu07 Cu07 2.5040(19) 2_577 ?
Cu07 Cu08 2.8400(13) . ?
Cu07 Cu08 2.5448(12) 2_577 ?
Cu07 Cu09 2.6302(14) . ?
Cu07 O00F 1.979(6) . ?
Cu07 C00Z 2.060(7) . ?
Cu07 C00Z 2.260(7) 2_577 ?
Cu07 C01D 2.457(7) . ?
Cu08 O00G 1.958(5) . ?
Cu08 C00Z 2.042(7) . ?
Cu08 C01D 2.102(8) 2_577 ?
Cu08 C01I 2.140(7) 2_577 ?
Cu09 O00L 1.950(6) . ?
Cu09 N00Q 2.077(8) 1_565 ?
Cu09 C01D 1.933(8) . ?
Cu0A O00K 1.945(6) . ?
Cu0A N012 2.017(7) . ?
Cu0A C019 1.939(8) . ?
O00B C00T 1.270(8) . ?
O00C C01F 1.282(9) . ?
O00D C00T 1.256(8) . ?
O00E C018 1.271(8) . ?
O00F C01G 1.294(10) . ?
O00G C018 1.261(9) . ?
O00H C020 1.240(13) . ?
N00I C00W 1.334(8) . ?
N00I C01K 1.361(10) . ?
N00J C00Y 1.333(8) . ?
N00J C014 1.397(10) . ?
O00K C01F 1.252(10) . ?
O00L C01G 1.239(11) . ?
O00M C02G 1.219(14) . ?
C00N C00P 1.419(9) . ?
C00N C00X 1.434(8) . ?
C00N C00Y 1.409(10) . ?
C00O C00V 1.420(10) . ?
C00O C00W 1.402(10) . ?
C00O C017 1.443(9) . ?
C00P C011 1.430(9) . ?
C00P C01A 1.391(10) . ?
N00Q C01V 1.384(11) . ?
N00Q C01Z 1.268(12) . ?
C00R C013 1.282(9) . ?
C00S C00T 1.489(9) . ?
C00S C00U 1.436(10) . ?
C00S C01A 1.380(9) . ?
C00U H00U 0.9300 . ?
C00U C00X 1.340(10) . ?
C00V C01B 1.419(10) . ?
C00V C01J 1.438(9) . ?
C00W H00W 0.9300 . ?
C00X H00X 0.9300 . ?
C00Y H00Y 0.9300 . ?
C00Z C01M 1.273(10) . ?
C010 H010 0.9300 . ?
C010 C016 1.416(10) . ?
C010 C017 1.343(11) . ?
C011 H011 0.9300 . ?
C011 C014 1.351(11) . ?
N012 C021 1.407(13) . ?
N012 C028 1.270(13) . ?
C013 C01O 1.507(10) . ?
C014 H014 0.9300 . ?
C015 C01E 1.408(11) . ?
C015 C01X 1.386(12) . ?
C015 C01Z 1.498(13) . ?
C016 C018 1.513(10) . ?
C016 C01B 1.378(9) . ?
C017 H017 0.9300 . ?
C019 C01P 1.223(11) . ?
C01A H01A 0.9300 . ?
C01B H01B 0.9300 . ?
C01D C01I 1.224(10) . ?
C01E C01H 1.448(12) . ?
C01E C01W 1.383(12) . ?
C01F C01L 1.509(11) . ?
C01G C024 1.537(12) . ?
C01H H01H 0.9300 . ?
C01H C01L 1.328(12) . ?
C01I C01S 1.516(10) . ?
C01J H01J 0.9300 . ?
C01J C01K 1.362(11) . ?
C01K H01K 0.9300 . ?
C01L C01Y 1.456(13) . ?
C01M C01U 1.541(10) . ?
C01N C01R 1.354(12) . ?
C01N C028 1.523(14) . ?
C01N C02A 1.350(14) . ?
C01O C02O 1.512(13) . ?
C01O C02Q 1.435(14) . ?
C01O C02S 1.505(14) . ?
C01P C01T 1.527(10) . ?
O01Q C020 1.231(14) . ?
C01R C022 1.516(14) . ?
C01R C027 1.356(13) . ?
C01S C02B 1.558(14) . ?
C01S C02C 1.523(13) . ?
C01S C02D 1.536(14) . ?
C01T C026 1.505(12) . ?
C01T C029 1.516(15) . ?
C01T C02R 1.557(15) . ?
C01U C02K 1.537(15) . ?
C01U C02L 1.565(15) . ?
C01U C02N 1.425(14) . ?
C01V H01V 0.9300 . ?
C01V C01W 1.382(13) . ?
C01W H01W 0.9300 . ?
C01X H01X 0.9300 . ?
C01X C01Y 1.348(13) . ?
C01Y H01Y 0.9300 . ?
C01Z H01Z 0.9300 . ?
C020 C2 1.553(16) . ?
C021 H021 0.9300 . ?
C021 C027 1.391(14) . ?
C022 H022 0.9300 . ?
C022 C024 1.335(13) . ?
C023 H023 0.9300 . ?
C023 C024 1.408(13) . ?
C023 C02A 1.394(15) . ?
O025 C02G 1.313(16) . ?
C026 H02A 0.9600 . ?
C026 H02B 0.9600 . ?
C026 H02C 0.9600 . ?
C027 H027 0.9300 . ?
C028 H028 0.9300 . ?
C029 H02D 0.9600 . ?
C029 H02E 0.9600 . ?
C029 H02F 0.9600 . ?
C02A H02G 0.9300 . ?
C02B H02H 0.9600 . ?
C02B H02I 0.9600 . ?
C02B H02J 0.9600 . ?
C02C H02K 0.9600 . ?
C02C H02L 0.9600 . ?
C02C H02M 0.9600 . ?
C02D H02N 0.9600 . ?
C02D H02O 0.9600 . ?
C02D H02P 0.9600 . ?
C02G C1 1.449(19) . ?
C02K H02Q 0.9600 . ?
C02K H02R 0.9600 . ?
C02K H02S 0.9600 . ?
C02L H02T 0.9600 . ?
C02L H02U 0.9600 . ?
C02L H02V 0.9600 . ?
C02N H02W 0.9600 . ?
C02N H02X 0.9600 . ?
C02N H02Y 0.9600 . ?
C02O H02Z 0.9600 . ?
C02O H 0.9600 . ?
C02O HA 0.9600 . ?
C02Q H02 0.9600 . ?
C02Q HB 0.9600 . ?
C02Q HC 0.9600 . ?
C02R H1 0.9600 . ?
C02R HD 0.9600 . ?
C02R HE 0.9600 . ?
C02S H2 0.9600 . ?
C02S HF 0.9600 . ?
C02S HG 0.9600 . ?
C2 F3 1.324(10) . ?
C2 F4 1.285(10) . ?
C2 F5 1.292(9) . ?
C1 F1 1.338(11) . ?
C1 F2 1.389(11) . ?
C1 F6 1.310(11) . ?

loop_
_geom_torsion_atom_site_label_1
_geom_torsion_atom_site_label_2
_geom_torsion_atom_site_label_3
_geom_torsion_atom_site_label_4
_geom_torsion
_geom_torsion_site_symmetry_1
_geom_torsion_site_symmetry_2
_geom_torsion_site_symmetry_3
_geom_torsion_site_symmetry_4
_geom_torsion_publ_flag
Cu01 O00C C01F O00K -11.9(10) . . . . ?
Cu01 O00C C01F C01L 164.1(5) . . . . ?
Cu01 C00R C013 Cu02 -174.1(5) 2_666 . . . ?
Cu01 C00R C013 Cu02 -72.5(8) . . . . ?
Cu01 C00R C013 Cu04 -89.8(4) 2_666 . . . ?
Cu01 C00R C013 Cu04 11.9(8) . . . . ?
Cu01 C00R C013 C01O 61.7(14) 2_666 . . . ?
Cu01 C00R C013 C01O 163.3(9) . . . . ?
Cu01 C019 C01P Cu03 32.6(8) . . . 2_666 ?
Cu01 C019 C01P C01T -147(2) . . . . ?
Cu02 O00B C00T O00D 5.2(9) . . . . ?
Cu02 O00B C00T C00S -173.9(4) . . . . ?
Cu02 N00I C00W C00O -177.7(5) . . . . ?
Cu02 N00I C01K C01J 178.0(6) . . . . ?
Cu02 C00R C013 Cu04 84.34(19) . . . . ?
Cu02 C00R C013 C01O -124.2(12) . . . . ?
Cu02 C013 C01O C02O -105.1(9) . . . . ?
Cu02 C013 C01O C02Q 15.2(11) . . . . ?
Cu02 C013 C01O C02S 142.3(9) . . . . ?
Cu03 O00D C00T O00B 29.2(10) . . . . ?
Cu03 O00D C00T C00S -151.7(4) . . . . ?
Cu03 C00R C013 Cu02 93.4(6) . . . . ?
Cu03 C00R C013 Cu04 177.7(6) . . . . ?
Cu03 C00R C013 C01O -30.8(16) . . . . ?
Cu03 C019 C01P C01T -180(3) 2_666 . . . ?
Cu03 C01P C01T C026 -32.1(11) 2_666 . . . ?
Cu03 C01P C01T C029 89.4(9) 2_666 . . . ?
Cu03 C01P C01T C02R -149.9(10) 2_666 . . . ?
Cu04 O00H C020 O01Q 4.8(17) . . . . ?
Cu04 O00H C020 C2 -171.1(6) . . . . ?
Cu04 C00R C013 Cu02 -84.34(19) . . . . ?
Cu04 C00R C013 C01O 151.5(13) . . . . ?
Cu04 C013 C01O C02O 143.1(9) . . . . ?
Cu04 C013 C01O C02Q -96.6(11) . . . . ?
Cu04 C013 C01O C02S 30.5(12) . . . . ?
Cu04 C019 C01P Cu03 -78.2(8) . . . 2_666 ?
Cu04 C019 C01P C01T 102(2) . . . . ?
Cu05 O00M C02G O025 -12.1(19) . . . . ?
Cu05 O00M C02G C1 167.7(9) . . . . ?
Cu05 C00Z C01M Cu06 84.7(2) . . . 1_565 ?
Cu05 C00Z C01M C01U -151.0(14) . . . . ?
Cu05 C01D C01I Cu08 74.2(9) . . . 2_577 ?
Cu05 C01D C01I C01S -112(3) . . . . ?
Cu05 C01M C01U C02K -160.0(9) . . . . ?
Cu05 C01M C01U C02L -51.6(11) . . . . ?
Cu05 C01M C01U C02N 72.7(12) . . . . ?
Cu06 O00E C018 O00G 3.6(10) 1_565 . . . ?
Cu06 O00E C018 C016 -177.6(4) 1_565 . . . ?
Cu06 N00J C00Y C00N 175.4(5) . . . . ?
Cu06 N00J C014 C011 -174.6(6) . . . . ?
Cu06 C00Z C01M Cu05 -84.7(2) 1_565 . . . ?
Cu06 C00Z C01M C01U 124.3(14) 1_565 . . . ?
Cu06 C01M C01U C02K 89.3(10) 1_565 . . . ?
Cu06 C01M C01U C02L -162.2(7) 1_565 . . . ?
Cu06 C01M C01U C02N -38.0(12) 1_565 . . . ?
Cu07 O00F C01G O00L 11.7(10) . . . . ?
Cu07 O00F C01G C024 -166.3(4) . . . . ?
Cu07 C00Z C01M Cu05 -15.2(9) . . . . ?
Cu07 C00Z C01M Cu05 86.4(5) 2_577 . . . ?
Cu07 C00Z C01M Cu06 69.5(8) . . . 1_565 ?
Cu07 C00Z C01M Cu06 171.1(6) 2_577 . . 1_565 ?
Cu07 C00Z C01M C01U -64.6(15) 2_577 . . . ?
Cu07 C00Z C01M C01U -166.2(10) . . . . ?
Cu07 C01D C01I Cu08 -34.8(7) . . . 2_577 ?
Cu07 C01D C01I C01S 138(2) . . . . ?
Cu08 O00G C018 O00E -34.0(10) . . . . ?
Cu08 O00G C018 C016 147.3(5) . . . . ?
Cu08 C00Z C01M Cu05 -177.0(7) . . . . ?
Cu08 C00Z C01M Cu06 -92.2(7) . . . 1_565 ?
Cu08 C00Z C01M C01U 32.1(18) . . . . ?
Cu08 C01D C01I C01S 173(3) 2_577 . . . ?
Cu08 C01I C01S C02B -78.6(9) 2_577 . . . ?
Cu08 C01I C01S C02C 41.2(11) 2_577 . . . ?
Cu08 C01I C01S C02D 161.0(7) 2_577 . . . ?
Cu09 O00L C01G O00F 7.6(10) . . . . ?
Cu09 O00L C01G C024 -174.4(4) . . . . ?
Cu09 N00Q C01V C01W 172.6(6) 1_545 . . . ?
Cu09 N00Q C01Z C015 -174.8(5) 1_545 . . . ?
Cu09 C01D C01I Cu08 -141.0(7) . . . 2_577 ?
Cu09 C01D C01I C01S 32(3) . . . . ?
Cu0A O00K C01F O00C 0.2(10) . . . . ?
Cu0A O00K C01F C01L -175.8(5) . . . . ?
Cu0A N012 C021 C027 -174.4(8) . . . . ?
Cu0A N012 C028 C01N 177.5(6) . . . . ?
Cu0A C019 C01P Cu03 143.7(8) . . . 2_666 ?
Cu0A C019 C01P C01T -36(3) . . . . ?
O00C C01F C01L C01H 3.4(10) . . . . ?
O00C C01F C01L C01Y -174.4(7) . . . . ?
O00F C01G C024 C022 -5.9(10) . . . . ?
O00F C01G C024 C023 175.0(7) . . . . ?
O00H C020 C2 F3 -50.3(12) . . . . ?
O00H C020 C2 F4 -166.5(10) . . . . ?
O00H C020 C2 F5 65.1(12) . . . . ?
O00K C01F C01L C01H 179.9(7) . . . . ?
O00K C01F C01L C01Y 2.1(10) . . . . ?
O00L C01G C024 C022 175.8(7) . . . . ?
O00L C01G C024 C023 -3.3(10) . . . . ?
O00M C02G C1 F1 53.4(17) . . . . ?
O00M C02G C1 F2 -57.9(16) . . . . ?
O00M C02G C1 F6 179.5(12) . . . . ?
C00N C00P C011 C014 -0.4(10) . . . . ?
C00N C00P C01A C00S -1.2(9) . . . . ?
C00O C00V C01B C016 -2.0(10) . . . . ?
C00O C00V C01J C01K 2.0(11) . . . . ?
C00P C00N C00X C00U 2.0(9) . . . . ?
C00P C00N C00Y N00J -1.7(10) . . . . ?
C00P C011 C014 N00J 0.2(12) . . . . ?
N00Q C01V C01W C01E 2.8(12) . . . . ?
C00R C013 C01O C02O 1.8(16) . . . . ?
C00R C013 C01O C02Q 122.1(14) . . . . ?
C00R C013 C01O C02S -110.9(14) . . . . ?
C00S C00U C00X C00N -0.9(10) . . . . ?
C00T C00S C00U C00X 179.7(6) . . . . ?
C00T C00S C01A C00P -178.6(6) . . . . ?
C00U C00S C00T O00B 16.8(8) . . . . ?
C00U C00S C00T O00D -162.4(6) . . . . ?
C00U C00S C01A C00P 2.3(9) . . . . ?
C00V C00O C00W N00I 1.4(10) . . . . ?
C00V C00O C017 C010 1.5(11) . . . . ?
C00V C01J C01K N00I -2.0(12) . . . . ?
C00W N00I C01K C01J 1.6(11) . . . . ?
C00W C00O C00V C01B 178.1(6) . . . . ?
C00W C00O C00V C01J -1.7(9) . . . . ?
C00W C00O C017 C010 -176.6(7) . . . . ?
C00X C00N C00P C011 179.8(6) . . . . ?
C00X C00N C00P C01A -1.0(9) . . . . ?
C00X C00N C00Y N00J 179.6(6) . . . . ?
C00Y N00J C014 C011 -0.7(11) . . . . ?
C00Y C00N C00P C011 1.1(9) . . . . ?
C00Y C00N C00P C01A -179.7(6) . . . . ?
C00Y C00N C00X C00U -179.3(6) . . . . ?
C00Z C01M C01U C02K -18.3(18) . . . . ?
C00Z C01M C01U C02L 90.1(15) . . . . ?
C00Z C01M C01U C02N -145.7(14) . . . . ?
C010 C016 C018 O00E -18.9(9) . . . . ?
C010 C016 C018 O00G 159.9(6) . . . . ?
C010 C016 C01B C00V 2.7(10) . . . . ?
C011 C00P C01A C00S 177.9(6) . . . . ?
N012 C021 C027 C01R -2.1(15) . . . . ?
C014 N00J C00Y C00N 1.4(10) . . . . ?
C015 C01E C01H C01L 0.4(9) . . . . ?
C015 C01E C01W C01V 1.5(11) . . . . ?
C015 C01X C01Y C01L 1.3(13) . . . . ?
C016 C010 C017 C00O -0.9(12) . . . . ?
C017 C00O C00V C01B -0.1(10) . . . . ?
C017 C00O C00V C01J -179.8(7) . . . . ?
C017 C00O C00W N00I 179.5(7) . . . . ?
C017 C010 C016 C018 177.6(7) . . . . ?
C017 C010 C016 C01B -1.3(11) . . . . ?
C018 C016 C01B C00V -176.3(6) . . . . ?
C019 C01P C01T C026 148(2) . . . . ?
C019 C01P C01T C029 -91(3) . . . . ?
C019 C01P C01T C02R 30(3) . . . . ?
C01A C00P C011 C014 -179.6(7) . . . . ?
C01A C00S C00T O00B -162.2(6) . . . . ?
C01A C00S C00T O00D 18.6(8) . . . . ?
C01A C00S C00U C00X -1.3(9) . . . . ?
C01B C00V C01J C01K -177.8(7) . . . . ?
C01B C016 C018 O00E 160.0(6) . . . . ?
C01B C016 C018 O00G -21.1(9) . . . . ?
C01D C01I C01S C02B 109(3) . . . . ?
C01D C01I C01S C02C -131(3) . . . . ?
C01D C01I C01S C02D -11(3) . . . . ?
C01E C015 C01X C01Y 1.5(12) . . . . ?
C01E C015 C01Z N00Q 1.3(11) . . . . ?
C01E C01H C01L C01F -175.6(6) . . . . ?
C01E C01H C01L C01Y 2.3(10) . . . . ?
C01F C01L C01Y C01X 174.6(8) . . . . ?
C01H C01E C01W C01V -177.3(7) . . . . ?
C01H C01L C01Y C01X -3.2(12) . . . . ?
C01J C00V C01B C016 177.8(7) . . . . ?
C01K N00I C00W C00O -1.3(10) . . . . ?
C01N C01R C022 C024 0.9(10) . . . . ?
C01N C01R C027 C021 1.1(15) . . . . ?
O01Q C020 C2 F3 133.1(12) . . . . ?
O01Q C020 C2 F4 16.9(16) . . . . ?
O01Q C020 C2 F5 -111.5(12) . . . . ?
C01R C01N C028 N012 -4.8(12) . . . . ?
C01R C01N C02A C023 3.4(16) . . . . ?
C01R C022 C024 C01G 180.0(6) . . . . ?
C01R C022 C024 C023 -1.0(12) . . . . ?
C01V N00Q C01Z C015 2.8(12) . . . . ?
C01W C01E C01H C01L 179.3(7) . . . . ?
C01X C015 C01E C01H -2.4(10) . . . . ?
C01X C015 C01E C01W 178.6(7) . . . . ?
C01X C015 C01Z N00Q 179.2(8) . . . . ?
C01Z N00Q C01V C01W -5.0(12) . . . . ?
C01Z C015 C01E C01H 175.5(6) . . . . ?
C01Z C015 C01E C01W -3.4(10) . . . . ?
C01Z C015 C01X C01Y -176.2(8) . . . . ?
C021 N012 C028 C01N 4.1(13) . . . . ?
C022 C01R C027 C021 178.2(8) . . . . ?
C024 C023 C02A C01N -2.9(14) . . . . ?
O025 C02G C1 F1 -126.8(13) . . . . ?
O025 C02G C1 F2 121.9(13) . . . . ?
O025 C02G C1 F6 -0.7(19) . . . . ?
C027 C01R C022 C024 -176.6(8) . . . . ?
C028 N012 C021 C027 -0.6(14) . . . . ?
C028 C01N C01R C022 -175.3(7) . . . . ?
C028 C01N C01R C027 2.0(12) . . . . ?
C028 C01N C02A C023 176.1(8) . . . . ?
C02A C01N C01R C022 -2.3(13) . . . . ?
C02A C01N C01R C027 175.0(10) . . . . ?
C02A C01N C028 N012 -178.6(9) . . . . ?
C02A C023 C024 C01G -179.0(8) . . . . ?
C02A C023 C024 C022 2.0(13) . . . . ?

loop_
_smtbx_masks_void_nr
_smtbx_masks_void_average_x
_smtbx_masks_void_average_y
_smtbx_masks_void_average_z
_smtbx_masks_void_volume
_smtbx_masks_void_count_electrons
_smtbx_masks_void_content
1 -0.681 -0.265 0.765 1259.1 234.7 '4 C5H9NO'
